data_7056120
loop_
_publ_author_name
'Das, Saurabh'
'Santra, Ramesh Chandra'
'Ganguly, Durba'
'Jana, Subrata'
'Banyal, Neha'
'Singh, Jyotsna'
'Saha, Abhijit'
'Chattopadhyay, Shouvik'
'Mukhopadhyay, Kasturi'

_publ_section_title
;
 Synthesizing a CuII complex of tinidazole to tune the generation of the
 nitro radical anion in order to strike a balance between efficacy and
 toxic side effects
;
_journal_name_full 'New J. Chem.'
_journal_paper_doi 10.1039/C7NJ00261K
_journal_year 2017
_chemical_formula_sum 'C16 H26 Cl2 Cu N6 O8 S2'
_chemical_formula_weight 629.02
_chemical_name_systematic
;
 ?
;
_space_group_IT_number 15
_symmetry_space_group_name_Hall '-C 2yc'
_symmetry_space_group_name_H-M 'C 1 2/c 1'
_atom_sites_solution_hydrogens geom
_atom_sites_solution_primary direct
_atom_sites_solution_secondary difmap
_audit_creation_method SHELXL-97
_audit_update_record
;
2016-01-08 deposited with the CCDC.
2017-04-25 downloaded from the CCDC.
;
_cell_angle_alpha 90.00
_cell_angle_beta 92.3250(10)
_cell_angle_gamma 90.00
_cell_formula_units_Z 4
_cell_length_a 13.9357(3)
_cell_length_b 6.68730(10)
_cell_length_c 27.1213(4)
_cell_measurement_temperature 273(2)
_cell_volume 2525.41(8)
_computing_structure_refinement 'SHELXL-97 (Sheldrick, 1997)'
_diffrn_ambient_temperature 273(2)
_diffrn_measured_fraction_theta_full 0.996
_diffrn_measured_fraction_theta_max 0.996
_diffrn_radiation_monochromator graphite
_diffrn_radiation_source 'fine-focus sealed tube'
_diffrn_radiation_type MoK\a
_diffrn_radiation_wavelength 0.71073
_diffrn_reflns_av_R_equivalents 0.0296
_diffrn_reflns_av_sigmaI/netI 0.0176
_diffrn_reflns_limit_h_max 18
_diffrn_reflns_limit_h_min -17
_diffrn_reflns_limit_k_max 8
_diffrn_reflns_limit_k_min -8
_diffrn_reflns_limit_l_max 35
_diffrn_reflns_limit_l_min -35
_diffrn_reflns_number 20108
_diffrn_reflns_theta_full 27.53
_diffrn_reflns_theta_max 27.53
_diffrn_reflns_theta_min 2.93
_exptl_absorpt_coefficient_mu 1.295
_exptl_absorpt_correction_T_max 2.99
_exptl_absorpt_correction_T_min 2.87
_exptl_absorpt_correction_type multi-scan
_exptl_absorpt_process_details SADABS
_exptl_crystal_density_diffrn 1.654
_exptl_crystal_density_method 'not measured'
_exptl_crystal_F_000 1292
_exptl_crystal_size_max .3
_exptl_crystal_size_mid .2
_exptl_crystal_size_min .2
_refine_diff_density_max 0.327
_refine_diff_density_min -0.350
_refine_diff_density_rms 0.064
_refine_ls_extinction_method none
_refine_ls_goodness_of_fit_ref 1.057
_refine_ls_hydrogen_treatment mixed
_refine_ls_matrix_type full
_refine_ls_number_parameters 161
_refine_ls_number_reflns 2890
_refine_ls_number_restraints 0
_refine_ls_restrained_S_all 1.057
_refine_ls_R_factor_all 0.0356
_refine_ls_R_factor_gt 0.0306
_refine_ls_shift/su_max 0.002
_refine_ls_shift/su_mean 0.000
_refine_ls_structure_factor_coef Fsqd
_refine_ls_weighting_details 'calc w=1/[\s^2^(Fo^2^)+(0.0445P)^2^+2.2970P] where P=(Fo^2^+2Fc^2^)/3'
_refine_ls_weighting_scheme calc
_refine_ls_wR_factor_gt 0.0829
_refine_ls_wR_factor_ref 0.0866
_reflns_number_gt 2542
_reflns_number_total 2890
_reflns_threshold_expression >2sigma(I)
_cod_data_source_file c7nj00261k2.cif
_cod_data_source_block sd
_cod_original_sg_symbol_H-M C2/c
_cod_database_code 7056120

loop_
_symmetry_equiv_pos_as_xyz
'x, y, z'
'-x, y, -z+1/2'
'x+1/2, y+1/2, z'
'-x+1/2, y+1/2, -z+1/2'
'-x, -y, -z'
'x, -y, z-1/2'
'-x+1/2, -y+1/2, -z'
'x+1/2, -y+1/2, z-1/2'

loop_
_atom_site_label
_atom_site_type_symbol
_atom_site_fract_x
_atom_site_fract_y
_atom_site_fract_z
_atom_site_U_iso_or_equiv
_atom_site_adp_type
_atom_site_occupancy
_atom_site_symmetry_multiplicity
_atom_site_calc_flag
_atom_site_refinement_flags
Cu1 Cu 0.0000 1.13705(5) 0.2500 0.04054(12) Uani 1 2 d S
Cl1 Cl -0.11864(6) 1.35195(9) 0.26242(3) 0.0692(2) Uani 1 1 d .
S1 S -0.00325(3) 0.21962(7) 0.058256(16) 0.03409(13) Uani 1 1 d .
O1 O -0.07541(11) 0.3186(2) 0.02773(5) 0.0470(4) Uani 1 1 d .
O2 O -0.02053(11) 0.0163(2) 0.07321(5) 0.0459(3) Uani 1 1 d .
O3 O 0.29870(11) 0.7844(4) 0.13941(8) 0.0741(6) Uani 1 1 d .
O4 O 0.21518(11) 0.5531(3) 0.10261(7) 0.0607(5) Uani 1 1 d .
C444 C 0.01731(13) 0.3622(3) 0.11309(6) 0.0308(4) Uani 1 1 d .
H44A H -0.0306 0.3283 0.1367 0.037 Uiso 1 1 calc R
H44B H 0.0801 0.3299 0.1277 0.037 Uiso 1 1 calc R
N2 N 0.22299(12) 0.6966(3) 0.13031(7) 0.0458(4) Uani 1 1 d .
N200 N 0.04700(12) 0.9329(2) 0.20284(6) 0.0355(3) Uani 1 1 d .
C2 C -0.00683(13) 0.8101(3) 0.17426(6) 0.0303(4) Uani 1 1 d .
N100 N 0.04808(10) 0.7074(2) 0.14340(5) 0.0293(3) Uani 1 1 d .
C4 C 0.01219(13) 0.5845(3) 0.10165(6) 0.0310(4) Uani 1 1 d .
H4A H 0.0498 0.6124 0.0731 0.037 Uiso 1 1 calc R
H4B H -0.0539 0.6208 0.0934 0.037 Uiso 1 1 calc R
C5 C 0.10609(16) 0.2273(3) 0.02709(7) 0.0435(5) Uani 1 1 d .
H5A H 0.0940 0.1844 -0.0068 0.052 Uiso 1 1 calc R
H5B H 0.1286 0.3645 0.0263 0.052 Uiso 1 1 calc R
C6 C 0.18462(19) 0.0975(4) 0.05053(10) 0.0647(7) Uani 1 1 d .
H6A H 0.1974 0.1393 0.0840 0.097 Uiso 1 1 calc R
H6B H 0.2419 0.1106 0.0323 0.097 Uiso 1 1 calc R
H6C H 0.1642 -0.0396 0.0501 0.097 Uiso 1 1 calc R
C7 C 0.14115(13) 0.7699(3) 0.15362(7) 0.0352(4) Uani 1 1 d .
C8 C 0.13982(14) 0.9075(3) 0.19006(7) 0.0402(4) Uani 1 1 d .
H8 H 0.1930 0.9736 0.2040 0.048 Uiso 1 1 calc R
C9 C -0.11250(14) 0.7919(3) 0.17534(8) 0.0427(5) Uani 1 1 d .
H9A H -0.1361 0.8794 0.2002 0.064 Uiso 1 1 calc R
H9B H -0.1293 0.6564 0.1828 0.064 Uiso 1 1 calc R
H9C H -0.1407 0.8282 0.1437 0.064 Uiso 1 1 calc R

loop_
_atom_site_aniso_label
_atom_site_aniso_U_11
_atom_site_aniso_U_22
_atom_site_aniso_U_33
_atom_site_aniso_U_23
_atom_site_aniso_U_13
_atom_site_aniso_U_12
Cu1 0.0691(3) 0.02493(18) 0.02714(17) 0.000 -0.00387(15) 0.000
Cl1 0.1059(5) 0.0429(3) 0.0574(4) -0.0014(3) -0.0146(3) 0.0315(3)
S1 0.0471(3) 0.0246(2) 0.0301(2) -0.00005(16) -0.00234(18) -0.00276(18)
O1 0.0552(9) 0.0415(8) 0.0429(8) 0.0015(6) -0.0153(7) -0.0019(7)
O2 0.0682(9) 0.0248(7) 0.0446(8) 0.0004(6) 0.0026(7) -0.0065(6)
O3 0.0364(8) 0.1022(16) 0.0840(14) -0.0244(12) 0.0055(8) -0.0182(9)
O4 0.0474(9) 0.0618(11) 0.0734(11) -0.0207(9) 0.0099(8) 0.0013(8)
C444 0.0381(9) 0.0267(9) 0.0274(8) -0.0001(6) 0.0006(7) -0.0023(7)
N2 0.0372(9) 0.0544(11) 0.0457(10) 0.0002(9) 0.0011(7) -0.0028(8)
N200 0.0461(9) 0.0307(8) 0.0295(7) -0.0011(6) -0.0001(6) -0.0080(7)
C2 0.0383(9) 0.0243(8) 0.0283(8) 0.0016(6) 0.0003(7) -0.0017(7)
N100 0.0335(7) 0.0257(7) 0.0285(7) -0.0001(6) -0.0020(6) -0.0015(6)
C4 0.0375(9) 0.0268(8) 0.0284(8) -0.0025(7) -0.0039(7) 0.0013(7)
C5 0.0597(13) 0.0375(11) 0.0341(10) 0.0017(8) 0.0113(9) 0.0010(9)
C6 0.0618(15) 0.0656(17) 0.0680(17) 0.0135(13) 0.0196(13) 0.0168(13)
C7 0.0350(9) 0.0366(10) 0.0337(9) 0.0008(7) -0.0008(7) -0.0061(8)
C8 0.0431(10) 0.0422(11) 0.0349(9) -0.0024(8) -0.0033(8) -0.0137(9)
C9 0.0380(10) 0.0449(12) 0.0452(11) -0.0064(9) 0.0027(8) -0.0011(9)

loop_
_atom_type_symbol
_atom_type_description
_atom_type_scat_dispersion_real
_atom_type_scat_dispersion_imag
_atom_type_scat_source
C C 0.0033 0.0016 'International Tables Vol C Tables 4.2.6.8 and 6.1.1.4'
H H 0.0000 0.0000 'International Tables Vol C Tables 4.2.6.8 and 6.1.1.4'
N N 0.0061 0.0033 'International Tables Vol C Tables 4.2.6.8 and 6.1.1.4'
O O 0.0106 0.0060 'International Tables Vol C Tables 4.2.6.8 and 6.1.1.4'
S S 0.1246 0.1234 'International Tables Vol C Tables 4.2.6.8 and 6.1.1.4'
Cl Cl 0.1484 0.1585 'International Tables Vol C Tables 4.2.6.8 and 6.1.1.4'
Cu Cu 0.3201 1.2651 'International Tables Vol C Tables 4.2.6.8 and 6.1.1.4'

loop_
_geom_angle_atom_site_label_1
_geom_angle_atom_site_label_2
_geom_angle_atom_site_label_3
_geom_angle
_geom_angle_site_symmetry_1
_geom_angle_site_symmetry_3
N200 Cu1 N200 93.85(9) 2 .
N200 Cu1 Cl1 143.33(5) 2 2
N200 Cu1 Cl1 94.56(5) . 2
N200 Cu1 Cl1 94.56(5) 2 .
N200 Cu1 Cl1 143.33(5) . .
Cl1 Cu1 Cl1 99.60(4) 2 .
O1 S1 O2 118.38(9) . .
O1 S1 C5 107.86(10) . .
O2 S1 C5 108.55(10) . .
O1 S1 C444 108.63(9) . .
O2 S1 C444 107.05(8) . .
C5 S1 C444 105.69(9) . .
C4 C444 S1 110.42(12) . .
C4 C444 H44A 109.6 . .
S1 C444 H44A 109.6 . .
C4 C444 H44B 109.6 . .
S1 C444 H44B 109.6 . .
H44A C444 H44B 108.1 . .
O4 N2 O3 123.77(19) . .
O4 N2 C7 119.62(17) . .
O3 N2 C7 116.60(19) . .
C2 N200 C8 106.97(16) . .
C2 N200 Cu1 126.80(13) . .
C8 N200 Cu1 125.90(13) . .
N200 C2 N100 110.73(16) . .
N200 C2 C9 125.05(17) . .
N100 C2 C9 124.21(16) . .
C2 N100 C7 105.92(15) . .
C2 N100 C4 125.47(15) . .
C7 N100 C4 127.70(15) . .
N100 C4 C444 112.22(14) . .
N100 C4 H4A 109.2 . .
C444 C4 H4A 109.2 . .
N100 C4 H4B 109.2 . .
C444 C4 H4B 109.2 . .
H4A C4 H4B 107.9 . .
C6 C5 S1 113.77(15) . .
C6 C5 H5A 108.8 . .
S1 C5 H5A 108.8 . .
C6 C5 H5B 108.8 . .
S1 C5 H5B 108.8 . .
H5A C5 H5B 107.7 . .
C5 C6 H6A 109.5 . .
C5 C6 H6B 109.5 . .
H6A C6 H6B 109.5 . .
C5 C6 H6C 109.5 . .
H6A C6 H6C 109.5 . .
H6B C6 H6C 109.5 . .
C8 C7 N100 108.20(17) . .
C8 C7 N2 126.77(18) . .
N100 C7 N2 125.01(17) . .
C7 C8 N200 108.18(17) . .
C7 C8 H8 125.9 . .
N200 C8 H8 125.9 . .
C2 C9 H9A 109.5 . .
C2 C9 H9B 109.5 . .
H9A C9 H9B 109.5 . .
C2 C9 H9C 109.5 . .
H9A C9 H9C 109.5 . .
H9B C9 H9C 109.5 . .

loop_
_geom_bond_atom_site_label_1
_geom_bond_atom_site_label_2
_geom_bond_distance
_geom_bond_site_symmetry_2
Cu1 N200 1.9993(16) 2
Cu1 N200 1.9993(16) .
Cu1 Cl1 2.2265(7) 2
Cu1 Cl1 2.2265(7) .
S1 O1 1.4378(15) .
S1 O2 1.4418(14) .
S1 C5 1.773(2) .
S1 C444 1.7798(18) .
O3 N2 1.224(2) .
O4 N2 1.221(2) .
C444 C4 1.520(2) .
C444 H44A 0.9700 .
C444 H44B 0.9700 .
N2 C7 1.414(3) .
N200 C2 1.338(2) .
N200 C8 1.363(3) .
C2 N100 1.345(2) .
C2 C9 1.479(3) .
N100 C7 1.380(2) .
N100 C4 1.470(2) .
C4 H4A 0.9700 .
C4 H4B 0.9700 .
C5 C6 1.516(3) .
C5 H5A 0.9700 .
C5 H5B 0.9700 .
C6 H6A 0.9600 .
C6 H6B 0.9600 .
C6 H6C 0.9600 .
C7 C8 1.351(3) .
C8 H8 0.9300 .
C9 H9A 0.9600 .
C9 H9B 0.9600 .
C9 H9C 0.9600 .
